data_4505944
loop_
_publ_author_name
'Zhong, Di-Chang'
'Deng, Ji-Hua'
'Luo, Xu-Zhong'
'Liu, Hui-Jin'
'Zhong, Jin-Lian'
'Wang, Ke-Jun'
'Lu, Tong-Bu'

_publ_section_title
;
 Two Cadmium-Cluster-Based Metal--Organic Frameworks with Mixed Ligands of
 1,2,3-Benzenetriazole (HBTA) and 1,4-Benzenedicarboxylic acid (H2BDC)
;
_journal_issue 4
_journal_name_full 'Crystal Growth &amp; Design'
_journal_page_first 1992
_journal_paper_doi 10.1021/cg2016963
_journal_volume 12
_journal_year 2012
_chemical_formula_sum 'C90 H102 Cd7 N16 O34'
_chemical_formula_weight 2738.68
_chemical_name_systematic
; 
 ? 
;
_space_group_IT_number 14
_symmetry_cell_setting monoclinic
_symmetry_space_group_name_Hall '-P 2ybc'
_symmetry_space_group_name_H-M 'P 1 21/c 1'
_atom_sites_solution_hydrogens geom
_atom_sites_solution_primary direct
_atom_sites_solution_secondary difmap
_audit_creation_method SHELXL-97
_cell_angle_alpha 90.00
_cell_angle_beta 92.0980(10)
_cell_angle_gamma 90.00
_cell_formula_units_Z 4
_cell_length_a 25.9645(5)
_cell_length_b 22.2340(4)
_cell_length_c 18.8042(3)
_cell_measurement_temperature 173(2)
_cell_volume 10848.3(3)
_computing_cell_refinement 'Bruker FRAMBO'
_computing_data_collection 'Bruker FRAMBO'
_computing_data_reduction 'Bruker SAINT'
_computing_molecular_graphics 'Bruker SHELXTL'
_computing_publication_material 'Bruker SHELXTL'
_computing_structure_refinement 'SHELXL-97 (Sheldrick, 1997)'
_computing_structure_solution 'SHELXS-97 (Sheldrick, 1990)'
_diffrn_ambient_temperature 173(2)
_diffrn_measured_fraction_theta_full 0.987
_diffrn_measured_fraction_theta_max 0.987
_diffrn_measurement_device_type 'multiwire proportional'
_diffrn_measurement_method 'phi and omega scans'
_diffrn_radiation_monochromator graphite
_diffrn_radiation_source 'fine-focus sealed tube'
_diffrn_radiation_type MoK\a
_diffrn_radiation_wavelength 0.71073
_diffrn_reflns_av_R_equivalents 0.0292
_diffrn_reflns_av_sigmaI/netI 0.0322
_diffrn_reflns_limit_h_max 30
_diffrn_reflns_limit_h_min -30
_diffrn_reflns_limit_k_max 26
_diffrn_reflns_limit_k_min -26
_diffrn_reflns_limit_l_max 22
_diffrn_reflns_limit_l_min -22
_diffrn_reflns_number 55384
_diffrn_reflns_theta_full 25.00
_diffrn_reflns_theta_max 25.00
_diffrn_reflns_theta_min 3.05
_exptl_absorpt_coefficient_mu 1.430
_exptl_absorpt_correction_T_max 0.7829
_exptl_absorpt_correction_T_min 0.6576
_exptl_absorpt_correction_type multi-scan
_exptl_absorpt_process_details 'SADABS (SHELDRICK, 1996)'
_exptl_crystal_colour colorless
_exptl_crystal_density_diffrn 1.677
_exptl_crystal_density_method 'not measured'
_exptl_crystal_description block
_exptl_crystal_F_000 5448
_exptl_crystal_size_max 0.32
_exptl_crystal_size_mid 0.26
_exptl_crystal_size_min 0.18
_refine_diff_density_max 1.515
_refine_diff_density_min -1.522
_refine_diff_density_rms 0.191
_refine_ls_extinction_method none
_refine_ls_goodness_of_fit_ref 1.061
_refine_ls_hydrogen_treatment constr
_refine_ls_matrix_type full
_refine_ls_number_parameters 1320
_refine_ls_number_reflns 18873
_refine_ls_number_restraints 14
_refine_ls_restrained_S_all 1.061
_refine_ls_R_factor_all 0.0647
_refine_ls_R_factor_gt 0.0450
_refine_ls_shift/su_max 0.002
_refine_ls_shift/su_mean 0.000
_refine_ls_structure_factor_coef Fsqd
_refine_ls_weighting_details 'calc w=1/[\s^2^(Fo^2^)+(0.1176P)^2^+6.6193P] where P=(Fo^2^+2Fc^2^)/3'
_refine_ls_weighting_scheme calc
_refine_ls_wR_factor_gt 0.1551
_refine_ls_wR_factor_ref 0.1817
_reflns_number_gt 13939
_reflns_number_total 18873
_reflns_threshold_expression >2sigma(I)
_cod_data_source_file cg2016963_si_002.cif
_cod_data_source_block 2
_cod_original_sg_symbol_H-M P21/c
_cod_database_code 4505944

loop_
_symmetry_equiv_pos_as_xyz
'x, y, z'
'-x, y+1/2, -z+1/2'
'-x, -y, -z'
'x, -y-1/2, z-1/2'

loop_
_atom_site_label
_atom_site_type_symbol
_atom_site_fract_x
_atom_site_fract_y
_atom_site_fract_z
_atom_site_U_iso_or_equiv
_atom_site_adp_type
_atom_site_occupancy
_atom_site_symmetry_multiplicity
_atom_site_calc_flag
_atom_site_refinement_flags
_atom_site_disorder_assembly
_atom_site_disorder_group
Cd1 Cd 0.595603(14) 0.446136(18) 0.35641(2) 0.02280(12) Uani 1 1 d . . .
Cd2 Cd 0.503862(13) 0.353957(17) 0.255037(19) 0.01839(12) Uani 1 1 d . . .
Cd3 Cd 0.401337(14) 0.432007(18) 0.15381(2) 0.02178(12) Uani 1 1 d . . .
Cd4 Cd 0.254506(15) 0.123107(18) 0.50677(2) 0.03050(14) Uani 1 1 d . . .
Cd7 Cd 0.098507(14) 0.187634(17) 0.35518(2) 0.02082(12) Uani 1 1 d . . .
Cd6 Cd -0.002633(12) 0.603349(17) 0.251932(18) 0.01733(12) Uani 1 1 d . . .
Cd5 Cd 0.095814(14) 0.690566(18) 0.34723(2) 0.02273(12) Uani 1 1 d . . .
C1 C 0.6908(2) 0.4910(3) 0.3404(3) 0.0348(14) Uani 1 1 d . . .
C2 C 0.7438(2) 0.5130(3) 0.3213(3) 0.0359(14) Uani 1 1 d . . .
C3 C 0.7873(2) 0.4773(3) 0.3341(4) 0.0399(16) Uani 1 1 d . . .
H3 H 0.7835 0.4396 0.3547 0.048 Uiso 1 1 calc R . .
C4 C 0.8355(2) 0.4965(3) 0.3170(3) 0.0345(14) Uani 1 1 d . . .
H4 H 0.8643 0.4727 0.3271 0.041 Uiso 1 1 calc R . .
C5 C 0.8406(2) 0.5529(2) 0.2840(3) 0.0277(13) Uani 1 1 d . . .
C6 C 0.7971(2) 0.5878(3) 0.2700(3) 0.0340(14) Uani 1 1 d . . .
H6 H 0.8003 0.6251 0.2481 0.041 Uiso 1 1 calc R . .
C7 C 0.7496(2) 0.5680(3) 0.2883(3) 0.0406(16) Uani 1 1 d . . .
H7 H 0.7207 0.5918 0.2784 0.049 Uiso 1 1 calc R . .
C8 C 0.8928(2) 0.5756(2) 0.2645(3) 0.0234(12) Uani 1 1 d . . .
C9 C 0.6091(2) 0.3307(3) 0.2409(3) 0.0248(12) Uani 1 1 d . . .
C10 C 0.6610(2) 0.3072(3) 0.2235(3) 0.0284(13) Uani 1 1 d . . .
C11 C 0.7053(2) 0.3418(3) 0.2339(3) 0.0347(14) Uani 1 1 d . . .
H11 H 0.7027 0.3806 0.2519 0.042 Uiso 1 1 calc R . .
C12 C 0.7527(2) 0.3197(3) 0.2181(4) 0.0431(16) Uani 1 1 d . . .
H12 H 0.7818 0.3434 0.2265 0.052 Uiso 1 1 calc R . .
C13 C 0.7582(2) 0.2627(3) 0.1899(3) 0.0345(14) Uani 1 1 d . . .
C14 C 0.7143(2) 0.2282(3) 0.1782(4) 0.0437(17) Uani 1 1 d . . .
H14 H 0.7173 0.1897 0.1594 0.052 Uiso 1 1 calc R . .
C15 C 0.6663(2) 0.2497(3) 0.1936(4) 0.0413(16) Uani 1 1 d . . .
H15 H 0.6372 0.2261 0.1842 0.050 Uiso 1 1 calc R . .
C16 C 0.8108(2) 0.2383(3) 0.1738(3) 0.0375(15) Uani 1 1 d . . .
C17 C 0.5463(2) 0.3489(3) 0.4213(3) 0.0311(14) Uani 1 1 d . . .
C18 C 0.5227(2) 0.3009(3) 0.4667(3) 0.0285(13) Uani 1 1 d . . .
C19 C 0.5490(2) 0.2800(3) 0.5264(3) 0.0336(14) Uani 1 1 d . . .
H19 H 0.5813 0.2956 0.5390 0.040 Uiso 1 1 calc R . .
C20 C 0.5274(2) 0.2358(3) 0.5680(3) 0.0315(14) Uani 1 1 d . . .
H20 H 0.5456 0.2211 0.6078 0.038 Uiso 1 1 calc R . .
C21 C 0.4790(2) 0.2134(3) 0.5505(3) 0.0272(12) Uani 1 1 d . . .
C22 C 0.4519(2) 0.2354(3) 0.4915(3) 0.0408(17) Uani 1 1 d . . .
H22 H 0.4190 0.2210 0.4798 0.049 Uiso 1 1 calc R . .
C23 C 0.4739(2) 0.2787(3) 0.4499(3) 0.0400(16) Uani 1 1 d . . .
H23 H 0.4557 0.2934 0.4101 0.048 Uiso 1 1 calc R . .
C24 C 0.4571(2) 0.1626(3) 0.5936(3) 0.0266(12) Uani 1 1 d . . .
C25 C 0.4019(2) 0.3150(2) 0.2692(3) 0.0237(12) Uani 1 1 d . . .
C26 C 0.3533(2) 0.2858(3) 0.2908(3) 0.0262(12) Uani 1 1 d . . .
C27 C 0.3534(2) 0.2260(2) 0.3153(3) 0.0281(13) Uani 1 1 d . . .
H27 H 0.3840 0.2043 0.3173 0.034 Uiso 1 1 calc R . .
C28 C 0.3084(2) 0.1991(3) 0.3366(3) 0.0288(13) Uani 1 1 d . . .
H28 H 0.3087 0.1593 0.3517 0.035 Uiso 1 1 calc R . .
C29 C 0.2631(2) 0.2314(3) 0.3352(3) 0.0278(13) Uani 1 1 d . . .
C30 C 0.2626(2) 0.2906(3) 0.3109(3) 0.0359(14) Uani 1 1 d . . .
H30 H 0.2319 0.3121 0.3092 0.043 Uiso 1 1 calc R . .
C31 C 0.3075(2) 0.3175(3) 0.2893(3) 0.0326(14) Uani 1 1 d . . .
H31 H 0.3068 0.3572 0.2736 0.039 Uiso 1 1 calc R . .
C32 C 0.2133(2) 0.2029(3) 0.3594(3) 0.0291(13) Uani 1 1 d . . .
C33 C 0.0464(2) 0.0921(3) 0.4158(3) 0.0296(13) Uani 1 1 d . . .
C34 C 0.0229(2) 0.0438(3) 0.4584(3) 0.0290(13) Uani 1 1 d . . .
C35 C 0.0489(2) 0.0218(3) 0.5192(3) 0.0425(17) Uani 1 1 d . . .
H35 H 0.0817 0.0360 0.5319 0.051 Uiso 1 1 calc R . .
C36 C -0.0254(2) 0.0217(3) 0.4390(3) 0.0408(16) Uani 1 1 d . . .
H36 H -0.0425 0.0359 0.3980 0.049 Uiso 1 1 calc R . .
C37 C 0.2919(2) 0.4562(3) 0.1576(3) 0.0318(14) Uani 1 1 d . . .
C38 C 0.2416(2) 0.4855(3) 0.1776(3) 0.0331(14) Uani 1 1 d . . .
C39 C 0.2410(2) 0.5458(3) 0.1980(4) 0.0404(16) Uani 1 1 d . . .
H39 H 0.2715 0.5679 0.1992 0.049 Uiso 1 1 calc R . .
C40 C 0.1957(2) 0.5732(3) 0.2165(4) 0.0407(16) Uani 1 1 d . . .
H40 H 0.1956 0.6137 0.2286 0.049 Uiso 1 1 calc R . .
C41 C 0.1500(2) 0.5402(3) 0.2170(3) 0.0275(12) Uani 1 1 d . . .
C42 C 0.1508(2) 0.4796(3) 0.1975(3) 0.0309(13) Uani 1 1 d . . .
H42 H 0.1208 0.4569 0.1984 0.037 Uiso 1 1 calc R . .
C43 C 0.1966(2) 0.4527(3) 0.1768(3) 0.0329(14) Uani 1 1 d . . .
H43 H 0.1967 0.4126 0.1625 0.039 Uiso 1 1 calc R . .
C44 C 0.1002(2) 0.5694(3) 0.2367(3) 0.0233(12) Uani 1 1 d . . .
C45 C 0.0443(2) 0.5942(3) 0.4151(3) 0.0295(13) Uani 1 1 d . . .
C46 C 0.0218(2) 0.5446(3) 0.4580(3) 0.0274(13) Uani 1 1 d . . .
C47 C 0.0446(2) 0.5292(3) 0.5242(3) 0.0395(15) Uani 1 1 d . . .
H47 H 0.0742 0.5489 0.5409 0.047 Uiso 1 1 calc R . .
C48 C -0.0229(2) 0.5155(3) 0.4357(3) 0.0342(14) Uani 1 1 d . . .
H48 H -0.0389 0.5263 0.3925 0.041 Uiso 1 1 calc R . .
C49 C 0.5126(2) 0.5487(3) 0.2800(3) 0.0301(13) Uani 1 1 d . . .
C50 C 0.5296(3) 0.6036(3) 0.3059(4) 0.0494(18) Uani 1 1 d . . .
H50 H 0.5580 0.6062 0.3374 0.059 Uiso 1 1 calc R . .
C51 C 0.5036(3) 0.6542(3) 0.2839(4) 0.058(2) Uani 1 1 d . . .
H51 H 0.5147 0.6915 0.3007 0.069 Uiso 1 1 calc R . .
C52 C 0.4605(3) 0.6511(3) 0.2367(5) 0.060(2) Uani 1 1 d . . .
H52 H 0.4438 0.6865 0.2230 0.072 Uiso 1 1 calc R . .
C53 C 0.4427(3) 0.5976(3) 0.2103(4) 0.0395(15) Uani 1 1 d . . .
H53 H 0.4143 0.5957 0.1788 0.047 Uiso 1 1 calc R . .
C54 C 0.4690(2) 0.5454(2) 0.2327(3) 0.0280(13) Uani 1 1 d . . .
C55 C 0.0231(2) 0.7966(2) 0.2611(3) 0.0268(12) Uani 1 1 d . . .
C56 C 0.0474(3) 0.8505(3) 0.2798(4) 0.0431(16) Uani 1 1 d . . .
H56 H 0.0763 0.8512 0.3104 0.052 Uiso 1 1 calc R . .
C57 C 0.0272(3) 0.9022(3) 0.2516(5) 0.057(2) Uani 1 1 d . . .
H57 H 0.0435 0.9385 0.2626 0.069 Uiso 1 1 calc R . .
C58 C -0.0171(3) 0.9028(3) 0.2067(4) 0.0534(19) Uani 1 1 d . . .
H58 H -0.0298 0.9393 0.1896 0.064 Uiso 1 1 calc R . .
C59 C -0.0417(3) 0.8509(3) 0.1878(3) 0.0394(15) Uani 1 1 d . . .
H59 H -0.0712 0.8513 0.1581 0.047 Uiso 1 1 calc R . .
C60 C -0.0213(2) 0.7970(2) 0.2145(3) 0.0265(12) Uani 1 1 d . . .
C61 C 0.6145(3) 0.4768(5) 0.5133(5) 0.075(3) Uani 1 1 d . . .
H61 H 0.6380 0.4460 0.5061 0.089 Uiso 1 1 calc R . .
C62 C 0.5723(5) 0.5421(6) 0.5929(6) 0.131(5) Uani 1 1 d . . .
H62A H 0.5681 0.5693 0.5535 0.196 Uiso 1 1 calc R . .
H62B H 0.5842 0.5640 0.6344 0.196 Uiso 1 1 calc R . .
H62C H 0.5399 0.5234 0.6020 0.196 Uiso 1 1 calc R . .
C63 C 0.6354(5) 0.4631(7) 0.6387(6) 0.140(6) Uani 1 1 d . . .
H63A H 0.6546 0.4299 0.6204 0.210 Uiso 1 1 calc R . .
H63B H 0.6099 0.4482 0.6698 0.210 Uiso 1 1 calc R . .
H63C H 0.6585 0.4897 0.6646 0.210 Uiso 1 1 calc R . .
C64 C 0.3693(3) 0.5274(3) 0.0345(3) 0.0458(16) Uani 1 1 d . . .
H64 H 0.3366 0.5181 0.0500 0.055 Uiso 1 1 calc R . .
C65 C 0.4238(4) 0.5855(5) -0.0433(6) 0.120(5) Uani 1 1 d . . .
H65A H 0.4386 0.6181 -0.0162 0.180 Uiso 1 1 calc R . .
H65B H 0.4190 0.5974 -0.0921 0.180 Uiso 1 1 calc R . .
H65C H 0.4464 0.5513 -0.0402 0.180 Uiso 1 1 calc R . .
C66 C 0.3257(4) 0.6003(5) -0.0449(6) 0.122(5) Uani 1 1 d . . .
H66A H 0.2973 0.5934 -0.0146 0.183 Uiso 1 1 calc R . .
H66B H 0.3174 0.5846 -0.0915 0.183 Uiso 1 1 calc R . .
H66C H 0.3320 0.6427 -0.0481 0.183 Uiso 1 1 calc R . .
C67 C 0.3163(2) 0.2340(3) 0.5637(4) 0.0434(16) Uani 1 1 d . . .
H67 H 0.3152 0.2137 0.6069 0.052 Uiso 1 1 calc R . .
C68 C 0.3538(6) 0.3178(5) 0.6274(5) 0.135(6) Uani 1 1 d . . .
H68A H 0.3341 0.3062 0.6674 0.202 Uiso 1 1 calc R . .
H68B H 0.3527 0.3608 0.6222 0.202 Uiso 1 1 calc R . .
H68C H 0.3889 0.3050 0.6350 0.202 Uiso 1 1 calc R . .
C69 C 0.3370(3) 0.3239(3) 0.4986(5) 0.066(2) Uani 1 1 d . . .
H69A H 0.3198 0.3023 0.4604 0.099 Uiso 1 1 calc R . .
H69B H 0.3727 0.3288 0.4884 0.099 Uiso 1 1 calc R . .
H69C H 0.3214 0.3628 0.5034 0.099 Uiso 1 1 calc R . .
C70 C 0.3597(2) 0.0861(3) 0.4446(3) 0.0391(15) Uani 1 1 d . . .
H70 H 0.3722 0.1091 0.4828 0.047 Uiso 1 1 calc R . .
C71 C 0.4477(2) 0.0840(4) 0.4037(4) 0.068(2) Uani 1 1 d . . .
H71A H 0.4557 0.1002 0.4501 0.103 Uiso 1 1 calc R . .
H71B H 0.4555 0.1134 0.3682 0.103 Uiso 1 1 calc R . .
H71C H 0.4679 0.0485 0.3966 0.103 Uiso 1 1 calc R . .
C72 C 0.3757(3) 0.0364(4) 0.3327(4) 0.073(3) Uani 1 1 d . . .
H72A H 0.3391 0.0304 0.3328 0.109 Uiso 1 1 calc R . .
H72B H 0.3927 -0.0019 0.3311 0.109 Uiso 1 1 calc R . .
H72C H 0.3842 0.0597 0.2917 0.109 Uiso 1 1 calc R . .
C73 C 0.1513(2) 0.1662(3) 0.5689(3) 0.0381(14) Uani 1 1 d . . .
H73 H 0.1373 0.1469 0.5288 0.046 Uiso 1 1 calc R . .
C74 C 0.0638(3) 0.1730(4) 0.6113(4) 0.063(2) Uani 1 1 d . . .
H74A H 0.0549 0.1610 0.5634 0.095 Uiso 1 1 calc R . .
H74B H 0.0457 0.2092 0.6224 0.095 Uiso 1 1 calc R . .
H74C H 0.0544 0.1417 0.6435 0.095 Uiso 1 1 calc R . .
C75 C 0.1386(3) 0.2135(4) 0.6838(4) 0.060(2) Uani 1 1 d . . .
H75A H 0.1752 0.2194 0.6825 0.091 Uiso 1 1 calc R . .
H75B H 0.1309 0.1888 0.7240 0.091 Uiso 1 1 calc R . .
H75C H 0.1218 0.2517 0.6880 0.091 Uiso 1 1 calc R . .
C76 C 0.1855(3) 0.0193(3) 0.4449(3) 0.0414(16) Uani 1 1 d . . .
H76 H 0.1854 0.0417 0.4031 0.050 Uiso 1 1 calc R . .
C77 C 0.1387(5) -0.0585(4) 0.3808(5) 0.099(4) Uani 1 1 d . . .
H77A H 0.1467 -0.0339 0.3407 0.149 Uiso 1 1 calc R . .
H77B H 0.1021 -0.0583 0.3869 0.149 Uiso 1 1 calc R . .
H77C H 0.1500 -0.0990 0.3727 0.149 Uiso 1 1 calc R . .
C78 C 0.1621(3) -0.0717(3) 0.5073(5) 0.070(2) Uani 1 1 d . . .
H78A H 0.1852 -0.0556 0.5436 0.105 Uiso 1 1 calc R . .
H78B H 0.1719 -0.1122 0.4967 0.105 Uiso 1 1 calc R . .
H78C H 0.1276 -0.0714 0.5239 0.105 Uiso 1 1 calc R . .
C79 C 0.1098(3) 0.7287(4) 0.5037(4) 0.062(2) Uani 1 1 d . . .
H79 H 0.1352 0.6996 0.4987 0.075 Uiso 1 1 calc R . .
C80 C 0.0627(4) 0.7912(5) 0.5810(5) 0.100(4) Uani 1 1 d . . .
H80A H 0.0646 0.8235 0.5475 0.150 Uiso 1 1 calc R . .
H80B H 0.0675 0.8067 0.6285 0.150 Uiso 1 1 calc R . .
H80C H 0.0295 0.7723 0.5761 0.150 Uiso 1 1 calc R . .
C81 C 0.1284(5) 0.7189(9) 0.6303(6) 0.184(9) Uani 1 1 d . . .
H81A H 0.1530 0.6903 0.6142 0.276 Uiso 1 1 calc R . .
H81B H 0.1034 0.6987 0.6582 0.276 Uiso 1 1 calc R . .
H81C H 0.1458 0.7490 0.6589 0.276 Uiso 1 1 calc R . .
C82 C 0.1324(3) 0.2804(3) 0.4744(4) 0.0512(18) Uani 1 1 d . . .
H82 H 0.1641 0.2711 0.4559 0.061 Uiso 1 1 calc R . .
C83 C 0.0850(4) 0.3383(5) 0.5563(5) 0.099(4) Uani 1 1 d . . .
H83A H 0.0766 0.3787 0.5420 0.149 Uiso 1 1 calc R . .
H83B H 0.0892 0.3365 0.6071 0.149 Uiso 1 1 calc R . .
H83C H 0.0577 0.3118 0.5407 0.149 Uiso 1 1 calc R . .
C84 C 0.1802(4) 0.3467(5) 0.5551(7) 0.121(5) Uani 1 1 d . . .
H84A H 0.2059 0.3473 0.5196 0.182 Uiso 1 1 calc R . .
H84B H 0.1923 0.3230 0.5950 0.182 Uiso 1 1 calc R . .
H84C H 0.1737 0.3871 0.5706 0.182 Uiso 1 1 calc R . .
N1 N 0.52962(17) 0.49170(19) 0.2905(2) 0.0233(10) Uani 1 1 d . . .
N2 N 0.49852(14) 0.4555(2) 0.2518(2) 0.0197(10) Uani 1 1 d . . .
N3 N 0.46165(16) 0.48663(18) 0.2171(2) 0.0198(9) Uani 1 1 d . . .
N4 N 0.03246(16) 0.7392(2) 0.2803(2) 0.0238(10) Uani 1 1 d . . .
N5 N -0.00337(14) 0.7052(2) 0.2480(2) 0.0190(10) Uani 1 1 d . . .
N6 N -0.03667(16) 0.73843(19) 0.2086(2) 0.0212(9) Uani 1 1 d . . .
N7 N 0.6089(3) 0.4974(4) 0.5767(4) 0.086(3) Uani 1 1 d . . .
N8 N 0.3327(2) 0.2904(3) 0.5648(3) 0.0494(15) Uani 1 1 d . . .
N9 N 0.3927(2) 0.0687(3) 0.3976(3) 0.0493(15) Uani 1 1 d . . .
N10 N 0.1202(2) 0.1838(3) 0.6184(3) 0.0469(15) Uani 1 1 d . . .
N11 N 0.1645(2) -0.0352(3) 0.4437(3) 0.0564(16) Uani 1 1 d . . .
N12 N 0.1322(3) 0.3203(3) 0.5246(3) 0.0616(18) Uani 1 1 d . . .
N13 N 0.3731(3) 0.5693(3) -0.0143(4) 0.0681(19) Uani 1 1 d . . .
N14 N 0.1019(3) 0.7481(4) 0.5679(3) 0.074(2) Uani 1 1 d . . .
O1 O 0.68670(16) 0.4416(2) 0.3731(3) 0.0433(11) Uani 1 1 d . . .
O2 O 0.65258(15) 0.5228(2) 0.3229(2) 0.0477(12) Uani 1 1 d . . .
O3 O 0.93079(14) 0.54012(17) 0.2680(2) 0.0296(9) Uani 1 1 d . . .
O4 O 0.89691(14) 0.63038(17) 0.2491(2) 0.0272(8) Uani 1 1 d . . .
O5 O 0.60437(14) 0.38595(17) 0.2541(2) 0.0272(9) Uani 1 1 d . . .
O6 O 0.57146(14) 0.29458(18) 0.2392(2) 0.0318(9) Uani 1 1 d . . .
O7 O 0.84936(15) 0.2673(2) 0.1953(2) 0.0465(12) Uani 1 1 d . . .
O8 O 0.81392(16) 0.1894(2) 0.1395(3) 0.0425(11) Uani 1 1 d . . .
O9 O 0.51872(16) 0.37305(19) 0.3736(2) 0.0338(9) Uani 1 1 d . . .
O10 O 0.59255(17) 0.3635(2) 0.4327(3) 0.0472(12) Uani 1 1 d . . .
O11 O 0.40936(15) 0.15004(19) 0.5849(2) 0.0362(10) Uani 1 1 d . . .
O12 O 0.48601(15) 0.13386(17) 0.6351(2) 0.0280(9) Uani 1 1 d . . .
O13 O 0.40158(15) 0.37041(17) 0.2547(2) 0.0280(9) Uani 1 1 d . . .
O14 O 0.44280(13) 0.28396(17) 0.2695(2) 0.0301(9) Uani 1 1 d . . .
O15 O 0.17330(15) 0.2261(2) 0.3314(2) 0.0383(10) Uani 1 1 d . . .
O16 O 0.21383(15) 0.16029(19) 0.4020(2) 0.0353(10) Uani 1 1 d . . .
O17 O 0.01934(15) 0.11775(17) 0.3686(2) 0.0286(9) Uani 1 1 d . . .
O18 O 0.09306(16) 0.1071(2) 0.4287(2) 0.0383(11) Uani 1 1 d . . .
O19 O 0.33168(16) 0.4784(2) 0.1879(2) 0.0432(11) Uani 1 1 d . . .
O20 O 0.29326(15) 0.41414(19) 0.1134(2) 0.0361(10) Uani 1 1 d . . .
O21 O 0.09980(14) 0.62543(17) 0.2479(2) 0.0279(9) Uani 1 1 d . . .
O22 O 0.06070(14) 0.53701(18) 0.2378(2) 0.0290(9) Uani 1 1 d . . .
O23 O 0.01628(16) 0.62062(18) 0.3693(2) 0.0314(9) Uani 1 1 d . . .
O24 O 0.09064(17) 0.6089(2) 0.4259(2) 0.0428(11) Uani 1 1 d . . .
O26D O 0.40691(17) 0.4995(2) 0.0613(2) 0.0440(11) Uani 1 1 d . . .
O29D O 0.30257(17) 0.2066(2) 0.5094(2) 0.0448(11) Uani 1 1 d . . .
O27D O 0.20513(17) 0.0412(2) 0.5001(2) 0.0444(11) Uani 1 1 d . . .
O28D O 0.19891(16) 0.1743(2) 0.5736(2) 0.0415(10) Uani 1 1 d . . .
O32D O 0.09391(17) 0.2532(2) 0.4485(2) 0.0422(11) Uani 1 1 d . . .
O31D O 0.08608(19) 0.7459(2) 0.4485(2) 0.0504(12) Uani 1 1 d . . .
O25D O 0.5876(2) 0.4986(3) 0.4588(3) 0.0656(15) Uani 1 1 d . . .
O30D O 0.31303(16) 0.07418(19) 0.4418(2) 0.0403(10) Uani 1 1 d . . .
C85 C 0.1622(5) 0.4532(6) 0.3958(8) 0.131(5) Uiso 1 1 d D . .
C87 C 0.2527(8) 0.4460(9) 0.4089(11) 0.208(8) Uiso 1 1 d . . .
C90 C 0.2467(7) 0.7993(9) 0.5870(14) 0.240(10) Uiso 1 1 d D . .
N15 N 0.2044(4) 0.4827(5) 0.4083(6) 0.068(3) Uiso 0.658(7) 1 d PD A 1
O33 O 0.1582(5) 0.3991(6) 0.3794(7) 0.122(5) Uiso 0.658(7) 1 d PD A 1
C86 C 0.2089(7) 0.5473(8) 0.4154(12) 0.102(6) Uiso 0.658(7) 1 d P A 1
N15' N 0.2085(15) 0.5411(12) 0.451(2) 0.158(17) Uiso 0.342(7) 1 d PD A 2
O33' O 0.2443(4) 0.6242(5) 0.4958(5) 0.035(3) Uiso 0.342(7) 1 d PD A 2
C86' C 0.246(2) 0.5012(7) 0.488(3) 0.25(3) Uiso 0.342(7) 1 d PD A 2
N16 N 0.2927(5) 0.7601(5) 0.5890(7) 0.090(4) Uiso 0.658(7) 1 d PD A 1
O34 O 0.3391(6) 0.8388(7) 0.6205(9) 0.173(7) Uiso 0.658(7) 1 d PD A 1
C88 C 0.3362(5) 0.7850(7) 0.6042(10) 0.111(6) Uiso 0.658(7) 1 d PD A 1
C89 C 0.2903(7) 0.6966(6) 0.5672(9) 0.095(5) Uiso 0.658(7) 1 d PD A 1
N16' N 0.2775(6) 0.7407(7) 0.5469(9) 0.051(5) Uiso 0.342(7) 1 d PD A 2
O34' O 0.2347(12) 0.8208(10) 0.5060(18) 0.216(16) Uiso 0.342(7) 1 d PD A 2
C88' C 0.2441(8) 0.7674(9) 0.5049(10) 0.061(6) Uiso 0.342(7) 1 d PD A 2
C89' C 0.2762(14) 0.6792(10) 0.5180(19) 0.110(11) Uiso 0.342(7) 1 d PD A 2

loop_
_atom_site_aniso_label
_atom_site_aniso_U_11
_atom_site_aniso_U_22
_atom_site_aniso_U_33
_atom_site_aniso_U_23
_atom_site_aniso_U_13
_atom_site_aniso_U_12
Cd1 0.0175(2) 0.0255(2) 0.0254(2) 0.00355(16) 0.00051(16) -0.00796(16)
Cd2 0.0123(2) 0.0136(2) 0.0294(2) 0.00033(14) 0.00224(16) 0.00003(13)
Cd3 0.0155(2) 0.0240(2) 0.0259(2) -0.00183(16) 0.00125(16) 0.00521(15)
Cd4 0.0294(2) 0.0297(3) 0.0328(2) -0.00460(19) 0.00678(18) -0.00633(19)
Cd7 0.0148(2) 0.0229(2) 0.0248(2) 0.00347(15) 0.00073(16) -0.00548(15)
Cd6 0.0134(2) 0.0128(2) 0.0259(2) -0.00030(14) 0.00268(16) 0.00050(13)
Cd5 0.0153(2) 0.0277(2) 0.0252(2) 0.00052(16) 0.00102(16) -0.00555(15)
C1 0.029(3) 0.042(4) 0.033(3) -0.004(3) 0.002(3) -0.011(3)
C2 0.027(3) 0.042(4) 0.038(3) 0.004(3) -0.001(3) -0.014(3)
C3 0.037(4) 0.030(3) 0.053(4) 0.010(3) 0.008(3) -0.010(3)
C4 0.026(3) 0.032(3) 0.046(4) 0.008(3) 0.009(3) -0.006(3)
C5 0.028(3) 0.023(3) 0.032(3) 0.002(2) 0.001(2) -0.008(2)
C6 0.026(3) 0.037(3) 0.038(3) 0.014(3) -0.002(3) -0.005(3)
C7 0.023(3) 0.051(4) 0.047(4) 0.015(3) -0.006(3) -0.003(3)
C8 0.022(3) 0.023(3) 0.025(3) -0.002(2) 0.003(2) -0.009(2)
C9 0.021(3) 0.029(3) 0.025(3) 0.000(2) 0.001(2) 0.009(2)
C10 0.016(3) 0.032(3) 0.037(3) -0.001(3) -0.003(2) 0.004(2)
C11 0.024(3) 0.032(3) 0.048(4) -0.016(3) 0.005(3) 0.001(3)
C12 0.022(3) 0.050(4) 0.058(4) -0.009(3) -0.002(3) -0.004(3)
C13 0.024(3) 0.039(4) 0.040(3) -0.012(3) -0.001(2) 0.006(3)
C14 0.030(3) 0.042(4) 0.060(4) -0.017(3) 0.004(3) 0.009(3)
C15 0.022(3) 0.038(4) 0.064(4) -0.016(3) 0.003(3) 0.008(3)
C16 0.022(3) 0.049(4) 0.042(4) -0.002(3) 0.004(3) 0.006(3)
C17 0.035(3) 0.026(3) 0.033(3) 0.008(3) 0.006(3) -0.004(3)
C18 0.029(3) 0.032(3) 0.025(3) 0.008(2) 0.005(2) -0.010(3)
C19 0.030(3) 0.035(3) 0.036(3) 0.009(3) -0.001(3) -0.010(3)
C20 0.034(3) 0.036(3) 0.025(3) 0.016(3) -0.001(2) -0.004(3)
C21 0.025(3) 0.026(3) 0.031(3) 0.005(2) 0.004(2) -0.006(2)
C22 0.020(3) 0.058(4) 0.044(4) 0.023(3) -0.008(3) -0.014(3)
C23 0.034(3) 0.048(4) 0.037(4) 0.022(3) -0.007(3) -0.011(3)
C24 0.030(3) 0.027(3) 0.023(3) 0.007(2) 0.001(2) -0.007(3)
C25 0.021(3) 0.025(3) 0.026(3) -0.004(2) 0.002(2) -0.003(2)
C26 0.021(3) 0.029(3) 0.029(3) -0.004(2) 0.005(2) -0.009(2)
C27 0.025(3) 0.028(3) 0.032(3) 0.005(2) 0.004(2) -0.003(2)
C28 0.028(3) 0.025(3) 0.034(3) 0.002(2) 0.004(2) -0.007(2)
C29 0.023(3) 0.031(3) 0.030(3) -0.006(2) -0.002(2) -0.007(2)
C30 0.021(3) 0.039(4) 0.048(4) 0.001(3) 0.004(3) 0.000(3)
C31 0.024(3) 0.029(3) 0.045(4) 0.001(3) 0.005(3) -0.005(2)
C32 0.021(3) 0.033(3) 0.033(3) -0.006(3) -0.003(2) -0.002(3)
C33 0.032(3) 0.031(3) 0.026(3) 0.003(2) 0.003(2) -0.005(3)
C34 0.029(3) 0.030(3) 0.028(3) 0.013(2) 0.000(2) -0.011(3)
C35 0.035(3) 0.052(4) 0.040(4) 0.018(3) -0.013(3) -0.022(3)
C36 0.037(4) 0.046(4) 0.038(4) 0.024(3) -0.013(3) -0.014(3)
C37 0.023(3) 0.039(4) 0.034(3) 0.011(3) 0.007(2) -0.002(3)
C38 0.025(3) 0.038(4) 0.037(3) 0.004(3) 0.000(2) 0.009(3)
C39 0.023(3) 0.040(4) 0.059(4) -0.003(3) 0.002(3) 0.001(3)
C40 0.025(3) 0.032(4) 0.065(5) -0.002(3) 0.008(3) 0.006(3)
C41 0.023(3) 0.029(3) 0.031(3) 0.001(2) 0.008(2) 0.007(2)
C42 0.025(3) 0.030(3) 0.038(3) -0.007(3) 0.006(2) 0.005(2)
C43 0.029(3) 0.028(3) 0.043(4) -0.002(3) 0.008(3) 0.005(3)
C44 0.019(3) 0.031(3) 0.020(3) -0.002(2) 0.003(2) 0.006(2)
C45 0.031(3) 0.029(3) 0.029(3) 0.003(3) 0.005(3) -0.002(3)
C46 0.028(3) 0.031(3) 0.024(3) 0.007(2) 0.006(2) -0.003(2)
C47 0.035(3) 0.037(4) 0.045(4) 0.007(3) -0.009(3) -0.009(3)
C48 0.037(3) 0.040(4) 0.025(3) 0.014(3) 0.000(3) -0.005(3)
C49 0.025(3) 0.022(3) 0.044(4) -0.003(3) 0.006(3) -0.005(2)
C50 0.055(4) 0.024(3) 0.068(5) -0.008(3) -0.001(4) -0.015(3)
C51 0.079(6) 0.016(3) 0.079(6) -0.010(3) 0.013(4) -0.002(3)
C52 0.062(5) 0.022(4) 0.096(6) -0.003(4) 0.011(5) 0.013(3)
C53 0.044(4) 0.025(3) 0.050(4) 0.003(3) 0.012(3) 0.010(3)
C54 0.032(3) 0.018(3) 0.035(3) 0.005(2) 0.009(2) 0.004(2)
C55 0.028(3) 0.016(3) 0.037(3) -0.003(2) 0.007(2) -0.005(2)
C56 0.043(4) 0.025(3) 0.061(4) -0.004(3) -0.001(3) -0.003(3)
C57 0.052(4) 0.018(3) 0.101(6) -0.005(4) 0.007(4) -0.007(3)
C58 0.071(5) 0.021(3) 0.069(5) 0.006(3) 0.003(4) 0.001(3)
C59 0.043(4) 0.031(4) 0.044(4) 0.007(3) 0.005(3) 0.005(3)
C60 0.024(3) 0.015(3) 0.040(3) 0.001(2) 0.002(2) 0.002(2)
C61 0.074(6) 0.092(7) 0.058(5) -0.025(5) 0.014(5) -0.002(5)
C62 0.160(12) 0.132(11) 0.106(9) -0.042(8) 0.077(9) 0.015(9)
C63 0.115(10) 0.246(18) 0.060(7) 0.001(9) 0.010(7) 0.047(11)
C64 0.058(4) 0.041(4) 0.039(4) 0.006(3) 0.001(3) -0.003(3)
C65 0.123(10) 0.129(11) 0.108(9) 0.059(8) -0.005(7) -0.060(8)
C66 0.134(10) 0.096(9) 0.134(10) 0.053(8) -0.023(8) 0.035(8)
C67 0.046(4) 0.045(4) 0.038(4) 0.000(3) -0.007(3) -0.011(3)
C68 0.261(17) 0.070(7) 0.068(7) -0.010(5) -0.052(9) -0.062(9)
C69 0.066(5) 0.042(4) 0.089(6) 0.016(4) 0.003(5) -0.011(4)
C70 0.043(4) 0.039(4) 0.035(3) 0.001(3) 0.002(3) 0.001(3)
C71 0.031(4) 0.098(7) 0.076(6) -0.019(5) 0.008(4) 0.004(4)
C72 0.068(5) 0.108(8) 0.043(4) -0.028(5) 0.003(4) 0.003(5)
C73 0.039(4) 0.042(4) 0.034(3) -0.004(3) 0.006(3) 0.002(3)
C74 0.047(4) 0.084(6) 0.058(5) -0.007(4) 0.012(4) 0.006(4)
C75 0.055(5) 0.080(6) 0.046(4) -0.020(4) 0.010(4) 0.002(4)
C76 0.056(4) 0.036(4) 0.031(3) -0.002(3) -0.010(3) -0.007(3)
C77 0.160(11) 0.077(7) 0.059(6) -0.020(5) -0.018(6) -0.045(7)
C78 0.068(5) 0.044(5) 0.097(7) 0.025(4) -0.013(5) -0.018(4)
C79 0.041(4) 0.104(7) 0.041(4) -0.026(4) 0.002(3) 0.010(4)
C80 0.108(8) 0.120(9) 0.075(7) -0.026(6) 0.038(6) 0.026(7)
C81 0.140(12) 0.36(3) 0.055(7) 0.010(11) -0.014(7) 0.096(15)
C82 0.051(4) 0.058(5) 0.044(4) -0.017(4) 0.000(3) 0.008(4)
C83 0.109(8) 0.099(8) 0.090(7) -0.041(6) 0.000(6) 0.053(7)
C84 0.099(8) 0.100(9) 0.161(12) -0.056(8) -0.030(8) -0.024(7)
N1 0.024(2) 0.016(2) 0.031(2) -0.0049(19) 0.0015(19) -0.0064(19)
N2 0.014(2) 0.015(2) 0.031(3) 0.0024(17) 0.0041(19) 0.0009(16)
N3 0.019(2) 0.013(2) 0.027(2) 0.0044(18) 0.0013(18) 0.0023(18)
N4 0.018(2) 0.019(2) 0.034(3) -0.004(2) -0.0003(19) -0.0060(19)
N5 0.012(2) 0.015(2) 0.029(3) 0.0004(17) 0.0005(19) -0.0006(16)
N6 0.022(2) 0.021(2) 0.021(2) 0.0035(18) 0.0013(18) 0.0024(19)
N7 0.069(5) 0.141(8) 0.050(4) -0.040(5) 0.025(4) -0.004(5)
N8 0.066(4) 0.038(3) 0.043(3) -0.003(3) -0.011(3) -0.017(3)
N9 0.034(3) 0.076(4) 0.038(3) -0.009(3) 0.004(2) 0.008(3)
N10 0.035(3) 0.065(4) 0.042(3) -0.009(3) 0.008(3) 0.006(3)
N11 0.071(4) 0.038(3) 0.059(4) -0.002(3) -0.016(3) -0.015(3)
N12 0.073(4) 0.053(4) 0.058(4) -0.025(3) -0.008(3) 0.013(3)
N13 0.082(5) 0.049(4) 0.073(5) 0.028(3) -0.005(4) -0.010(4)
N14 0.064(4) 0.119(7) 0.040(4) -0.022(4) 0.008(3) 0.010(4)
O1 0.035(2) 0.036(3) 0.059(3) 0.002(2) 0.006(2) -0.012(2)
O2 0.025(2) 0.063(3) 0.055(3) 0.018(2) -0.001(2) -0.011(2)
O3 0.024(2) 0.021(2) 0.044(2) 0.0021(18) 0.0049(17) -0.0070(17)
O4 0.0250(19) 0.025(2) 0.032(2) 0.0036(17) 0.0056(16) -0.0047(17)
O5 0.0233(19) 0.027(2) 0.031(2) -0.0007(17) 0.0036(16) 0.0021(17)
O6 0.022(2) 0.028(2) 0.046(2) 0.0000(19) 0.0025(18) 0.0018(17)
O7 0.023(2) 0.061(3) 0.056(3) -0.018(2) 0.0006(19) 0.005(2)
O8 0.028(2) 0.040(3) 0.060(3) -0.008(2) 0.008(2) 0.0066(19)
O9 0.044(2) 0.031(2) 0.026(2) 0.0125(18) 0.0054(18) 0.001(2)
O10 0.037(3) 0.050(3) 0.054(3) 0.025(2) 0.002(2) -0.020(2)
O11 0.027(2) 0.042(3) 0.039(2) 0.0163(19) -0.0011(18) -0.0166(19)
O12 0.034(2) 0.022(2) 0.028(2) 0.0073(17) 0.0032(17) -0.0004(17)
O13 0.034(2) 0.021(2) 0.030(2) -0.0017(17) 0.0096(17) -0.0062(17)
O14 0.0159(19) 0.028(2) 0.047(2) 0.0025(18) 0.0053(17) -0.0065(16)
O15 0.027(2) 0.045(3) 0.044(3) 0.003(2) 0.0039(19) -0.0104(19)
O16 0.033(2) 0.038(2) 0.035(2) 0.0027(19) 0.0065(18) -0.0118(19)
O17 0.031(2) 0.025(2) 0.030(2) 0.0089(17) 0.0024(17) -0.0041(17)
O18 0.032(2) 0.045(3) 0.038(2) 0.016(2) -0.0021(18) -0.019(2)
O19 0.028(2) 0.051(3) 0.051(3) -0.008(2) 0.003(2) 0.010(2)
O20 0.037(2) 0.035(2) 0.037(2) -0.003(2) 0.0064(18) 0.0147(19)
O21 0.026(2) 0.025(2) 0.032(2) -0.0020(17) 0.0047(16) 0.0083(17)
O22 0.019(2) 0.029(2) 0.039(2) -0.0022(18) 0.0065(17) 0.0100(17)
O23 0.045(2) 0.026(2) 0.023(2) 0.0024(17) 0.0081(18) 0.0042(19)
O24 0.038(3) 0.046(3) 0.045(3) 0.018(2) 0.006(2) -0.013(2)
O26D 0.042(3) 0.050(3) 0.040(3) 0.016(2) -0.002(2) -0.003(2)
O29D 0.054(3) 0.039(3) 0.041(3) -0.006(2) 0.006(2) -0.021(2)
O27D 0.048(3) 0.042(3) 0.043(3) 0.002(2) -0.004(2) -0.019(2)
O28D 0.041(3) 0.043(3) 0.041(3) -0.007(2) 0.006(2) 0.002(2)
O32D 0.040(3) 0.049(3) 0.037(2) -0.015(2) -0.001(2) -0.002(2)
O31D 0.053(3) 0.060(3) 0.038(3) -0.014(2) 0.001(2) 0.007(3)
O25D 0.080(4) 0.074(4) 0.044(3) -0.014(3) 0.011(3) -0.001(3)
O30D 0.039(3) 0.040(3) 0.043(3) -0.004(2) 0.0044(19) 0.000(2)

loop_
_atom_type_symbol
_atom_type_description
_atom_type_scat_dispersion_real
_atom_type_scat_dispersion_imag
_atom_type_scat_source
C C 0.0033 0.0016 'International Tables Vol C Tables 4.2.6.8 and 6.1.1.4'
H H 0.0000 0.0000 'International Tables Vol C Tables 4.2.6.8 and 6.1.1.4'
Cd Cd -0.8075 1.2024 'International Tables Vol C Tables 4.2.6.8 and 6.1.1.4'
N N 0.0061 0.0033 'International Tables Vol C Tables 4.2.6.8 and 6.1.1.4'
O O 0.0106 0.0060 'International Tables Vol C Tables 4.2.6.8 and 6.1.1.4'

loop_
_geom_angle_atom_site_label_1
_geom_angle_atom_site_label_2
_geom_angle_atom_site_label_3
_geom_angle
_geom_angle_site_symmetry_1
_geom_angle_site_symmetry_3
O25D Cd1 N1 98.13(19) . .
O25D Cd1 O10 82.9(2) . .
N1 Cd1 O10 129.31(15) . .
O25D Cd1 O2 86.15(19) . .
N1 Cd1 O2 89.98(15) . .
O10 Cd1 O2 140.28(15) . .
O25D Cd1 O5 176.40(18) . .
N1 Cd1 O5 84.43(14) . .
O10 Cd1 O5 93.52(16) . .
O2 Cd1 O5 96.41(15) . .
O25D Cd1 O1 91.75(19) . .
N1 Cd1 O1 143.50(15) . .
O10 Cd1 O1 86.65(15) . .
O2 Cd1 O1 55.58(15) . .
O5 Cd1 O1 87.63(14) . .
O25D Cd1 O9 96.98(17) . .
N1 Cd1 O9 77.49(14) . .
O10 Cd1 O9 52.34(14) . .
O2 Cd1 O9 167.39(14) . .
O5 Cd1 O9 81.07(13) . .
O1 Cd1 O9 136.16(14) . .
O25D Cd1 C1 91.0(2) . .
N1 Cd1 C1 116.27(18) . .
O10 Cd1 C1 114.38(18) . .
O2 Cd1 C1 27.70(17) . .
O5 Cd1 C1 90.14(16) . .
O1 Cd1 C1 28.04(17) . .
O9 Cd1 C1 163.04(17) . .
O6 Cd2 O14 99.72(15) . .
O6 Cd2 N2 129.52(14) . .
O14 Cd2 N2 130.70(14) . .
O6 Cd2 O9 97.74(15) . .
O14 Cd2 O9 96.05(15) . .
N2 Cd2 O9 81.31(14) . .
O6 Cd2 O12 94.04(14) . 4_565
O14 Cd2 O12 94.72(14) . 4_565
N2 Cd2 O12 81.16(14) . 4_565
O9 Cd2 O12 162.46(15) . 4_565
O19 Cd3 O11 129.99(16) . 4_565
O19 Cd3 N3 98.86(16) . .
O11 Cd3 N3 130.94(15) 4_565 .
O19 Cd3 O26D 89.40(17) . .
O11 Cd3 O26D 94.78(17) 4_565 .
N3 Cd3 O26D 89.22(15) . .
O19 Cd3 O13 90.93(15) . .
O11 Cd3 O13 89.70(15) 4_565 .
N3 Cd3 O13 84.68(14) . .
O26D Cd3 O13 173.87(15) . .
O27D Cd4 O29D 177.73(15) . .
O27D Cd4 O28D 93.75(16) . .
O29D Cd4 O28D 86.36(16) . .
O27D Cd4 O30D 88.45(16) . .
O29D Cd4 O30D 91.49(16) . .
O28D Cd4 O30D 177.56(15) . .
O27D Cd4 O16 90.03(15) . .
O29D Cd4 O16 87.70(15) . .
O28D Cd4 O16 90.71(15) . .
O30D Cd4 O16 90.36(15) . .
O27D Cd4 O20 89.27(15) . 4_566
O29D Cd4 O20 92.99(15) . 4_566
O28D Cd4 O20 88.04(15) . 4_566
O30D Cd4 O20 90.92(15) . 4_566
O16 Cd4 O20 178.53(12) . 4_566
O15 Cd7 O18 120.65(15) . .
O15 Cd7 N6 108.30(16) . 2_545
O18 Cd7 N6 130.97(15) . 2_545
O15 Cd7 O32D 88.81(16) . .
O18 Cd7 O32D 91.67(17) . .
N6 Cd7 O32D 91.85(16) 2_545 .
O15 Cd7 O4 88.21(14) . 2_645
O18 Cd7 O4 95.01(15) . 2_645
N6 Cd7 O4 83.41(14) 2_545 2_645
O32D Cd7 O4 173.31(15) . 2_645
O15 Cd7 O17 165.40(15) . .
O18 Cd7 O17 53.25(13) . .
N6 Cd7 O17 78.56(14) 2_545 .
O32D Cd7 O17 104.08(14) . .
O4 Cd7 O17 79.67(13) 2_645 .
O22 Cd6 O3 100.11(15) . 1_455
O22 Cd6 N5 131.45(14) . .
O3 Cd6 N5 128.41(14) 1_455 .
O22 Cd6 O23 95.33(14) . .
O3 Cd6 O23 96.59(15) 1_455 .
N5 Cd6 O23 82.20(14) . .
O22 Cd6 O17 95.03(14) . 2
O3 Cd6 O17 95.73(14) 1_455 2
N5 Cd6 O17 80.14(14) . 2
O23 Cd6 O17 162.25(15) . 2
O31D Cd5 N4 95.96(17) . .
O31D Cd5 O8 93.31(17) . 2_655
N4 Cd5 O8 138.86(15) . 2_655
O31D Cd5 O24 83.15(18) . .
N4 Cd5 O24 130.61(15) . .
O8 Cd5 O24 90.25(15) 2_655 .
O31D Cd5 O21 173.72(16) . .
N4 Cd5 O21 84.67(14) . .
O8 Cd5 O21 90.27(14) 2_655 .
O24 Cd5 O21 91.68(15) . .
O31D Cd5 O7 88.87(18) . 2_655
N4 Cd5 O7 84.47(15) . 2_655
O8 Cd5 O7 55.70(14) 2_655 2_655
O24 Cd5 O7 144.56(15) . 2_655
O21 Cd5 O7 97.41(15) . 2_655
O31D Cd5 O23 94.30(15) . .
N4 Cd5 O23 79.34(14) . .
O8 Cd5 O23 139.73(14) 2_655 .
O24 Cd5 O23 51.70(14) . .
O21 Cd5 O23 79.65(12) . .
O7 Cd5 O23 163.74(13) 2_655 .
O31D Cd5 C16 92.19(19) . 2_655
N4 Cd5 C16 111.32(18) . 2_655
O8 Cd5 C16 28.15(17) 2_655 2_655
O24 Cd5 C16 118.06(18) . 2_655
O21 Cd5 C16 93.40(17) . 2_655
O7 Cd5 C16 27.59(17) 2_655 2_655
O23 Cd5 C16 166.87(17) . 2_655
O2 C1 O1 122.6(5) . .
O2 C1 C2 118.3(6) . .
O1 C1 C2 119.1(6) . .
O2 C1 Cd1 61.2(3) . .
O1 C1 Cd1 62.0(3) . .
C2 C1 Cd1 172.3(4) . .
C7 C2 C3 118.8(5) . .
C7 C2 C1 120.3(6) . .
C3 C2 C1 120.8(6) . .
C4 C3 C2 121.5(6) . .
C4 C3 H3 119.3 . .
C2 C3 H3 119.3 . .
C3 C4 C5 118.8(6) . .
C3 C4 H4 120.6 . .
C5 C4 H4 120.6 . .
C6 C5 C4 119.5(5) . .
C6 C5 C8 120.0(5) . .
C4 C5 C8 120.5(5) . .
C7 C6 C5 120.5(6) . .
C7 C6 H6 119.8 . .
C5 C6 H6 119.8 . .
C6 C7 C2 120.8(6) . .
C6 C7 H7 119.6 . .
C2 C7 H7 119.6 . .
O4 C8 O3 123.0(5) . .
O4 C8 C5 117.8(5) . .
O3 C8 C5 119.1(5) . .
O5 C9 O6 122.9(5) . .
O5 C9 C10 118.6(5) . .
O6 C9 C10 118.5(5) . .
C11 C10 C15 117.9(5) . .
C11 C10 C9 121.6(5) . .
C15 C10 C9 120.5(5) . .
C12 C11 C10 121.0(6) . .
C12 C11 H11 119.5 . .
C10 C11 H11 119.5 . .
C11 C12 C13 121.3(6) . .
C11 C12 H12 119.3 . .
C13 C12 H12 119.3 . .
C12 C13 C14 118.2(5) . .
C12 C13 C16 120.9(5) . .
C14 C13 C16 120.9(6) . .
C15 C14 C13 121.4(6) . .
C15 C14 H14 119.3 . .
C13 C14 H14 119.3 . .
C14 C15 C10 120.2(6) . .
C14 C15 H15 119.9 . .
C10 C15 H15 119.9 . .
O7 C16 O8 123.0(5) . .
O7 C16 C13 118.0(6) . .
O8 C16 C13 119.0(5) . .
O7 C16 Cd5 62.2(3) . 2_645
O8 C16 Cd5 60.8(3) . 2_645
C13 C16 Cd5 176.4(5) . 2_645
O9 C17 O10 122.1(5) . .
O9 C17 C18 118.5(5) . .
O10 C17 C18 119.4(5) . .
C19 C18 C23 119.2(5) . .
C19 C18 C17 120.1(5) . .
C23 C18 C17 120.6(5) . .
C18 C19 C20 120.1(5) . .
C18 C19 H19 119.9 . .
C20 C19 H19 119.9 . .
C21 C20 C19 120.3(5) . .
C21 C20 H20 119.9 . .
C19 C20 H20 119.9 . .
C20 C21 C22 119.7(5) . .
C20 C21 C24 119.9(5) . .
C22 C21 C24 120.3(5) . .
C23 C22 C21 119.6(5) . .
C23 C22 H22 120.2 . .
C21 C22 H22 120.2 . .
C22 C23 C18 121.0(6) . .
C22 C23 H23 119.5 . .
C18 C23 H23 119.5 . .
O12 C24 O11 122.1(5) . .
O12 C24 C21 119.4(5) . .
O11 C24 C21 118.5(5) . .
O13 C25 O14 122.2(5) . .
O13 C25 C26 119.1(5) . .
O14 C25 C26 118.6(5) . .
C31 C26 C27 118.7(5) . .
C31 C26 C25 120.5(5) . .
C27 C26 C25 120.8(5) . .
C28 C27 C26 120.8(5) . .
C28 C27 H27 119.6 . .
C26 C27 H27 119.6 . .
C29 C28 C27 119.9(5) . .
C29 C28 H28 120.1 . .
C27 C28 H28 120.1 . .
C28 C29 C30 119.8(5) . .
C28 C29 C32 120.6(5) . .
C30 C29 C32 119.6(5) . .
C31 C30 C29 120.5(5) . .
C31 C30 H30 119.8 . .
C29 C30 H30 119.8 . .
C26 C31 C30 120.4(6) . .
C26 C31 H31 119.8 . .
C30 C31 H31 119.8 . .
O16 C32 O15 125.0(5) . .
O16 C32 C29 121.4(5) . .
O15 C32 C29 113.6(5) . .
O17 C33 O18 121.5(5) . .
O17 C33 C34 118.9(5) . .
O18 C33 C34 119.6(5) . .
C36 C34 C35 119.9(5) . .
C36 C34 C33 120.1(5) . .
C35 C34 C33 120.0(5) . .
C34 C35 C36 119.6(6) . 3_556
C34 C35 H35 120.2 . .
C36 C35 H35 120.2 3_556 .
C34 C36 C35 120.5(6) . 3_556
C34 C36 H36 119.7 . .
C35 C36 H36 119.7 3_556 .
O20 C37 O19 123.4(5) . .
O20 C37 C38 122.0(5) . .
O19 C37 C38 114.7(5) . .
C43 C38 C39 119.6(5) . .
C43 C38 C37 120.5(6) . .
C39 C38 C37 120.0(5) . .
C40 C39 C38 120.7(6) . .
C40 C39 H39 119.6 . .
C38 C39 H39 119.6 . .
C39 C40 C41 120.2(6) . .
C39 C40 H40 119.9 . .
C41 C40 H40 119.9 . .
C40 C41 C42 118.9(5) . .
C40 C41 C44 120.9(5) . .
C42 C41 C44 120.2(5) . .
C41 C42 C43 120.5(5) . .
C41 C42 H42 119.8 . .
C43 C42 H42 119.8 . .
C38 C43 C42 120.0(6) . .
C38 C43 H43 120.0 . .
C42 C43 H43 120.0 . .
O22 C44 O21 123.5(5) . .
O22 C44 C41 117.8(5) . .
O21 C44 C41 118.6(5) . .
O23 C45 O24 121.2(5) . .
O23 C45 C46 119.1(5) . .
O24 C45 C46 119.6(5) . .
C48 C46 C47 118.6(5) . .
C48 C46 C45 121.4(5) . .
C47 C46 C45 119.9(5) . .
C48 C47 C46 119.6(6) 3_566 .
C48 C47 H47 120.2 3_566 .
C46 C47 H47 120.2 . .
C47 C48 C46 121.8(6) 3_566 .
C47 C48 H48 119.1 3_566 .
C46 C48 H48 119.1 . .
N1 C49 C50 132.7(6) . .
N1 C49 C54 106.9(5) . .
C50 C49 C54 120.4(6) . .
C51 C50 C49 118.2(7) . .
C51 C50 H50 120.9 . .
C49 C50 H50 120.9 . .
C50 C51 C52 121.6(6) . .
C50 C51 H51 119.2 . .
C52 C51 H51 119.2 . .
C53 C52 C51 121.6(7) . .
C53 C52 H52 119.2 . .
C51 C52 H52 119.2 . .
C52 C53 C54 117.3(7) . .
C52 C53 H53 121.3 . .
C54 C53 H53 121.3 . .
N3 C54 C53 132.2(6) . .
N3 C54 C49 106.9(5) . .
C53 C54 C49 120.9(5) . .
N4 C55 C56 132.3(6) . .
N4 C55 C60 107.8(4) . .
C56 C55 C60 119.9(5) . .
C57 C56 C55 117.7(6) . .
C57 C56 H56 121.2 . .
C55 C56 H56 121.2 . .
C56 C57 C58 122.5(6) . .
C56 C57 H57 118.8 . .
C58 C57 H57 118.8 . .
C59 C58 C57 121.2(6) . .
C59 C58 H58 119.4 . .
C57 C58 H58 119.4 . .
C58 C59 C60 117.6(6) . .
C58 C59 H59 121.2 . .
C60 C59 H59 121.2 . .
N6 C60 C59 133.0(5) . .
N6 C60 C55 105.8(4) . .
C59 C60 C55 121.1(5) . .
N7 C61 O25D 121.1(9) . .
N7 C61 H61 119.4 . .
O25D C61 H61 119.4 . .
N7 C62 H62A 109.5 . .
N7 C62 H62B 109.5 . .
H62A C62 H62B 109.5 . .
N7 C62 H62C 109.5 . .
H62A C62 H62C 109.5 . .
H62B C62 H62C 109.5 . .
N7 C63 H63A 109.5 . .
N7 C63 H63B 109.5 . .
H63A C63 H63B 109.5 . .
N7 C63 H63C 109.5 . .
H63A C63 H63C 109.5 . .
H63B C63 H63C 109.5 . .
O26D C64 N13 123.8(7) . .
O26D C64 H64 118.1 . .
N13 C64 H64 118.1 . .
N13 C65 H65A 109.5 . .
N13 C65 H65B 109.5 . .
H65A C65 H65B 109.5 . .
N13 C65 H65C 109.5 . .
H65A C65 H65C 109.5 . .
H65B C65 H65C 109.5 . .
N13 C66 H66A 109.5 . .
N13 C66 H66B 109.5 . .
H66A C66 H66B 109.5 . .
N13 C66 H66C 109.5 . .
H66A C66 H66C 109.5 . .
H66B C66 H66C 109.5 . .
O29D C67 N8 124.4(6) . .
O29D C67 H67 117.8 . .
N8 C67 H67 117.8 . .
N8 C68 H68A 109.5 . .
N8 C68 H68B 109.5 . .
H68A C68 H68B 109.5 . .
N8 C68 H68C 109.5 . .
H68A C68 H68C 109.5 . .
H68B C68 H68C 109.5 . .
N8 C69 H69A 109.5 . .
N8 C69 H69B 109.5 . .
H69A C69 H69B 109.5 . .
N8 C69 H69C 109.5 . .
H69A C69 H69C 109.5 . .
H69B C69 H69C 109.5 . .
O30D C70 N9 124.7(6) . .
O30D C70 H70 117.6 . .
N9 C70 H70 117.6 . .
N9 C71 H71A 109.5 . .
N9 C71 H71B 109.5 . .
H71A C71 H71B 109.5 . .
N9 C71 H71C 109.5 . .
H71A C71 H71C 109.5 . .
H71B C71 H71C 109.5 . .
N9 C72 H72A 109.5 . .
N9 C72 H72B 109.5 . .
H72A C72 H72B 109.5 . .
N9 C72 H72C 109.5 . .
H72A C72 H72C 109.5 . .
H72B C72 H72C 109.5 . .
O28D C73 N10 122.7(6) . .
O28D C73 H73 118.7 . .
N10 C73 H73 118.7 . .
N10 C74 H74A 109.5 . .
N10 C74 H74B 109.5 . .
H74A C74 H74B 109.5 . .
N10 C74 H74C 109.5 . .
H74A C74 H74C 109.5 . .
H74B C74 H74C 109.5 . .
N10 C75 H75A 109.5 . .
N10 C75 H75B 109.5 . .
H75A C75 H75B 109.5 . .
N10 C75 H75C 109.5 . .
H75A C75 H75C 109.5 . .
H75B C75 H75C 109.5 . .
O27D C76 N11 121.8(6) . .
O27D C76 H76 119.1 . .
N11 C76 H76 119.1 . .
N11 C77 H77A 109.5 . .
N11 C77 H77B 109.5 . .
H77A C77 H77B 109.5 . .
N11 C77 H77C 109.5 . .
H77A C77 H77C 109.5 . .
H77B C77 H77C 109.5 . .
N11 C78 H78A 109.5 . .
N11 C78 H78B 109.5 . .
H78A C78 H78B 109.5 . .
N11 C78 H78C 109.5 . .
H78A C78 H78C 109.5 . .
H78B C78 H78C 109.5 . .
O31D C79 N14 125.2(8) . .
O31D C79 H79 117.4 . .
N14 C79 H79 117.4 . .
N14 C80 H80A 109.5 . .
N14 C80 H80B 109.5 . .
H80A C80 H80B 109.5 . .
N14 C80 H80C 109.5 . .
H80A C80 H80C 109.5 . .
H80B C80 H80C 109.5 . .
N14 C81 H81A 109.5 . .
N14 C81 H81B 109.5 . .
H81A C81 H81B 109.5 . .
N14 C81 H81C 109.5 . .
H81A C81 H81C 109.5 . .
H81B C81 H81C 109.5 . .
O32D C82 N12 126.2(7) . .
O32D C82 H82 116.9 . .
N12 C82 H82 116.9 . .
N12 C83 H83A 109.5 . .
N12 C83 H83B 109.5 . .
H83A C83 H83B 109.5 . .
N12 C83 H83C 109.5 . .
H83A C83 H83C 109.5 . .
H83B C83 H83C 109.5 . .
N12 C84 H84A 109.5 . .
N12 C84 H84B 109.5 . .
H84A C84 H84B 109.5 . .
N12 C84 H84C 109.5 . .
H84A C84 H84C 109.5 . .
H84B C84 H84C 109.5 . .
N2 N1 C49 107.3(4) . .
N2 N1 Cd1 116.7(3) . .
C49 N1 Cd1 136.0(4) . .
N3 N2 N1 111.3(4) . .
N3 N2 Cd2 125.0(3) . .
N1 N2 Cd2 123.4(3) . .
N2 N3 C54 107.6(4) . .
N2 N3 Cd3 116.5(3) . .
C54 N3 Cd3 135.8(4) . .
N5 N4 C55 107.6(4) . .
N5 N4 Cd5 117.1(3) . .
C55 N4 Cd5 135.2(4) . .
N4 N5 N6 111.4(4) . .
N4 N5 Cd6 123.4(3) . .
N6 N5 Cd6 125.0(3) . .
N5 N6 C60 107.4(4) . .
N5 N6 Cd7 116.5(3) . 2
C60 N6 Cd7 135.8(3) . 2
C61 N7 C62 123.2(10) . .
C61 N7 C63 117.6(10) . .
C62 N7 C63 118.1(8) . .
C67 N8 C68 122.3(7) . .
C67 N8 C69 120.4(6) . .
C68 N8 C69 116.7(7) . .
C70 N9 C71 122.4(6) . .
C70 N9 C72 121.3(6) . .
C71 N9 C72 116.1(6) . .
C73 N10 C75 122.7(6) . .
C73 N10 C74 121.2(6) . .
C75 N10 C74 116.2(5) . .
C76 N11 C77 121.5(7) . .
C76 N11 C78 121.8(6) . .
C77 N11 C78 116.4(7) . .
C82 N12 C83 121.2(7) . .
C82 N12 C84 122.0(7) . .
C83 N12 C84 116.6(7) . .
C64 N13 C65 121.2(7) . .
C64 N13 C66 120.6(8) . .
C65 N13 C66 118.1(8) . .
C79 N14 C80 121.4(8) . .
C79 N14 C81 120.1(9) . .
C80 N14 C81 117.9(8) . .
C1 O1 Cd1 90.0(4) . .
C1 O2 Cd1 91.1(4) . .
C8 O3 Cd6 101.8(3) . 1_655
C8 O4 Cd7 136.6(4) . 2_655
C9 O5 Cd1 136.5(3) . .
C9 O6 Cd2 103.5(3) . .
C16 O7 Cd5 90.2(4) . 2_645
C16 O8 Cd5 91.0(3) . 2_645
C17 O9 Cd2 133.8(4) . .
C17 O9 Cd1 86.3(3) . .
Cd2 O9 Cd1 95.60(13) . .
C17 O10 Cd1 98.7(4) . .
C24 O11 Cd3 102.3(3) . 4_566
C24 O12 Cd2 130.7(4) . 4_566
C25 O13 Cd3 138.3(4) . .
C25 O14 Cd2 102.5(3) . .
C32 O15 Cd7 118.7(4) . .
C32 O16 Cd4 143.5(4) . .
C33 O17 Cd6 135.5(4) . 2_545
C33 O17 Cd7 85.2(3) . .
Cd6 O17 Cd7 96.24(13) 2_545 .
C33 O18 Cd7 99.8(4) . .
C37 O19 Cd3 110.6(4) . .
C37 O20 Cd4 143.6(4) . 4_565
C44 O21 Cd5 137.3(4) . .
C44 O22 Cd6 103.2(3) . .
C45 O23 Cd6 133.3(4) . .
C45 O23 Cd5 86.9(3) . .
Cd6 O23 Cd5 95.12(13) . .
C45 O24 Cd5 100.1(4) . .
C64 O26D Cd3 124.0(4) . .
C67 O29D Cd4 125.0(4) . .
C76 O27D Cd4 125.9(4) . .
C73 O28D Cd4 122.7(4) . .
C82 O32D Cd7 122.9(4) . .
C79 O31D Cd5 117.4(5) . .
C61 O25D Cd1 114.3(5) . .
C70 O30D Cd4 123.3(4) . .
O33 C85 N15 126.7(14) . .
C85 N15 C86 125.9(13) . .
C85 N15 C87 115.5(13) . .
C86 N15 C87 118.4(13) . .
C88 N16 C89 120.2(13) . .
C88 N16 C90 117.2(13) . .
C89 N16 C90 122.2(14) . .
O34 C88 N16 121.1(12) . .
C88' N16' C89' 101(2) . .
O34' C88' N16' 124.6(14) . .

loop_
_geom_bond_atom_site_label_1
_geom_bond_atom_site_label_2
_geom_bond_distance
_geom_bond_site_symmetry_2
Cd1 O25D 2.268(5) .
Cd1 N1 2.312(4) .
Cd1 O10 2.334(4) .
Cd1 O2 2.358(4) .
Cd1 O5 2.361(4) .
Cd1 O1 2.377(4) .
Cd1 O9 2.603(4) .
Cd1 C1 2.692(6) .
Cd2 O6 2.225(4) .
Cd2 O14 2.245(4) .
Cd2 N2 2.263(5) .
Cd2 O9 2.288(4) .
Cd2 O12 2.302(4) 4_565
Cd3 O19 2.198(4) .
Cd3 O11 2.252(4) 4_565
Cd3 N3 2.282(4) .
Cd3 O26D 2.306(4) .
Cd3 O13 2.339(4) .
Cd4 O27D 2.229(4) .
Cd4 O29D 2.237(4) .
Cd4 O28D 2.256(4) .
Cd4 O30D 2.263(4) .
Cd4 O16 2.352(4) .
Cd4 O20 2.360(4) 4_566
Cd7 O15 2.183(4) .
Cd7 O18 2.269(4) .
Cd7 N6 2.269(4) 2_545
Cd7 O32D 2.287(4) .
Cd7 O4 2.344(4) 2_645
Cd7 O17 2.596(4) .
Cd6 O22 2.232(4) .
Cd6 O3 2.257(4) 1_455
Cd6 N5 2.265(5) .
Cd6 O23 2.277(4) .
Cd6 O17 2.313(4) 2
Cd5 O31D 2.289(5) .
Cd5 N4 2.305(4) .
Cd5 O8 2.348(4) 2_655
Cd5 O24 2.348(4) .
Cd5 O21 2.369(4) .
Cd5 O7 2.379(4) 2_655
Cd5 O23 2.630(4) .
Cd5 C16 2.688(6) 2_655
C1 O2 1.251(8) .
C1 O1 1.265(7) .
C1 C2 1.518(8) .
C2 C7 1.381(9) .
C2 C3 1.393(9) .
C3 C4 1.371(8) .
C3 H3 0.9300 .
C4 C5 1.407(8) .
C4 H4 0.9300 .
C5 C6 1.389(8) .
C5 C8 1.506(7) .
C6 C7 1.365(8) .
C6 H6 0.9300 .
C7 H7 0.9300 .
C8 O4 1.257(7) .
C8 O3 1.263(7) .
C9 O5 1.261(7) .
C9 O6 1.264(7) .
C9 C10 1.493(7) .
C10 C11 1.392(8) .
C10 C15 1.404(8) .
C11 C12 1.368(8) .
C11 H11 0.9300 .
C12 C13 1.382(9) .
C12 H12 0.9300 .
C13 C14 1.386(9) .
C13 C16 1.511(8) .
C14 C15 1.375(8) .
C14 H14 0.9300 .
C15 H15 0.9300 .
C16 O7 1.245(7) .
C16 O8 1.268(8) .
C16 Cd5 2.688(6) 2_645
C17 O9 1.248(7) .
C17 O10 1.255(7) .
C17 C18 1.510(8) .
C18 C19 1.374(8) .
C18 C23 1.386(8) .
C19 C20 1.388(8) .
C19 H19 0.9300 .
C20 C21 1.381(8) .
C20 H20 0.9300 .
C21 C22 1.382(8) .
C21 C24 1.513(8) .
C22 C23 1.378(8) .
C22 H22 0.9300 .
C23 H23 0.9300 .
C24 O12 1.240(7) .
C24 O11 1.275(7) .
C25 O13 1.261(6) .
C25 O14 1.267(7) .
C25 C26 1.490(7) .
C26 C31 1.383(8) .
C26 C27 1.405(8) .
C27 C28 1.384(7) .
C27 H27 0.9300 .
C28 C29 1.376(8) .
C28 H28 0.9300 .
C29 C30 1.392(8) .
C29 C32 1.525(8) .
C30 C31 1.384(8) .
C30 H30 0.9300 .
C31 H31 0.9300 .
C32 O16 1.240(7) .
C32 O15 1.259(7) .
C33 O17 1.249(7) .
C33 O18 1.273(7) .
C33 C34 1.484(8) .
C34 C36 1.384(8) .
C34 C35 1.396(8) .
C35 C36 1.400(9) 3_556
C35 H35 0.9300 .
C36 C35 1.400(9) 3_556
C36 H36 0.9300 .
C37 O20 1.253(7) .
C37 O19 1.261(7) .
C37 C38 1.518(8) .
C38 C43 1.377(8) .
C38 C39 1.395(9) .
C39 C40 1.381(8) .
C39 H39 0.9300 .
C40 C41 1.395(8) .
C40 H40 0.9300 .
C41 C42 1.398(8) .
C41 C44 1.505(7) .
C42 C43 1.399(8) .
C42 H42 0.9300 .
C43 H43 0.9300 .
C44 O22 1.253(7) .
C44 O21 1.263(7) .
C45 O23 1.253(7) .
C45 O24 1.256(7) .
C45 C46 1.499(8) .
C46 C48 1.381(8) .
C46 C47 1.400(8) .
C47 C48 1.380(8) 3_566
C47 H47 0.9300 .
C48 C47 1.380(8) 3_566
C48 H48 0.9300 .
C49 N1 1.354(7) .
C49 C50 1.381(8) .
C49 C54 1.417(9) .
C50 C51 1.368(10) .
C50 H50 0.9300 .
C51 C52 1.405(11) .
C51 H51 0.9300 .
C52 C53 1.364(9) .
C52 H52 0.9300 .
C53 C54 1.403(8) .
C53 H53 0.9300 .
C54 N3 1.350(7) .
C55 N4 1.345(7) .
C55 C56 1.393(8) .
C55 C60 1.422(8) .
C56 C57 1.362(9) .
C56 H56 0.9300 .
C57 C58 1.401(11) .
C57 H57 0.9300 .
C58 C59 1.360(9) .
C58 H58 0.9300 .
C59 C60 1.397(8) .
C59 H59 0.9300 .
C60 N6 1.366(7) .
C61 N7 1.289(10) .
C61 O25D 1.310(10) .
C61 H61 0.9300 .
C62 N7 1.415(13) .
C62 H62A 0.9600 .
C62 H62B 0.9600 .
C62 H62C 0.9600 .
C63 N7 1.536(14) .
C63 H63A 0.9600 .
C63 H63B 0.9600 .
C63 H63C 0.9600 .
C64 O26D 1.248(8) .
C64 N13 1.313(9) .
C64 H64 0.9300 .
C65 N13 1.486(12) .
C65 H65A 0.9600 .
C65 H65B 0.9600 .
C65 H65C 0.9600 .
C66 N13 1.508(11) .
C66 H66A 0.9600 .
C66 H66B 0.9600 .
C66 H66C 0.9600 .
C67 O29D 1.230(7) .
C67 N8 1.324(8) .
C67 H67 0.9300 .
C68 N8 1.418(10) .
C68 H68A 0.9600 .
C68 H68B 0.9600 .
C68 H68C 0.9600 .
C69 N8 1.459(9) .
C69 H69A 0.9600 .
C69 H69B 0.9600 .
C69 H69C 0.9600 .
C70 O30D 1.240(7) .
C70 N9 1.311(8) .
C70 H70 0.9300 .
C71 N9 1.469(8) .
C71 H71A 0.9600 .
C71 H71B 0.9600 .
C71 H71C 0.9600 .
C72 N9 1.470(9) .
C72 H72A 0.9600 .
C72 H72B 0.9600 .
C72 H72C 0.9600 .
C73 O28D 1.250(7) .
C73 N10 1.314(8) .
C73 H73 0.9300 .
C74 N10 1.483(8) .
C74 H74A 0.9600 .
C74 H74B 0.9600 .
C74 H74C 0.9600 .
C75 N10 1.461(9) .
C75 H75A 0.9600 .
C75 H75B 0.9600 .
C75 H75C 0.9600 .
C76 O27D 1.240(7) .
C76 N11 1.328(8) .
C76 H76 0.9300 .
C77 N11 1.434(10) .
C77 H77A 0.9600 .
C77 H77B 0.9600 .
C77 H77C 0.9600 .
C78 N11 1.450(9) .
C78 H78A 0.9600 .
C78 H78B 0.9600 .
C78 H78C 0.9600 .
C79 O31D 1.248(9) .
C79 N14 1.305(9) .
C79 H79 0.9300 .
C80 N14 1.426(11) .
C80 H80A 0.9600 .
C80 H80B 0.9600 .
C80 H80C 0.9600 .
C81 N14 1.488(13) .
C81 H81A 0.9600 .
C81 H81B 0.9600 .
C81 H81C 0.9600 .
C82 O32D 1.251(8) .
C82 N12 1.296(9) .
C82 H82 0.9300 .
C83 N12 1.439(10) .
C83 H83A 0.9600 .
C83 H83B 0.9600 .
C83 H83C 0.9600 .
C84 N12 1.476(11) .
C84 H84A 0.9600 .
C84 H84B 0.9600 .
C84 H84C 0.9600 .
N1 N2 1.336(6) .
N2 N3 1.332(6) .
N4 N5 1.329(6) .
N5 N6 1.341(6) .
N6 Cd7 2.269(4) 2
O3 Cd6 2.257(4) 1_655
O4 Cd7 2.344(4) 2_655
O7 Cd5 2.379(4) 2_645
O8 Cd5 2.348(4) 2_645
O11 Cd3 2.252(4) 4_566
O12 Cd2 2.302(4) 4_566
O17 Cd6 2.313(4) 2_545
O20 Cd4 2.360(4) 4_565
C85 O33 1.245(9) .
C85 N15 1.292(9) .
C87 N15 1.50(2) .
C90 N16 1.477(10) .
N15 C86 1.448(19) .
N15' C86' 1.475(10) .
N16 C88 1.280(9) .
N16 C89 1.473(9) .
O34 C88 1.238(9) .
N16' C88' 1.295(10) .
N16' C89' 1.473(10) .
O34' C88' 1.214(10) .
